data_1532430
loop_
_publ_author_name
'Zeng, H.-Y.'
'Guo, G.-C.'
'Dong Zhenchao'
'Mao, J.-G.'
'Huang, J.-S.'

_publ_section_title
;
 Synthesis annd single crystal structure of Rb Er2 Cu3 Se5
;
_journal_name_full 'Jiegon Huaxue'
_journal_page_first 497
_journal_page_last 500
_journal_volume 21
_journal_year 2002
_chemical_formula_sum 'Cu3 Er2 Rb Se5'
_chemical_name_systematic 'Rb Er2 Cu3 Se5'
_space_group_IT_number 63
_symmetry_space_group_name_Hall '-C 2c 2'
_symmetry_space_group_name_H-M 'C m c m'
_cell_angle_alpha 90
_cell_angle_beta 90
_cell_angle_gamma 90
_cell_formula_units_Z 4
_cell_length_a 4.089
_cell_length_b 14.498
_cell_length_c 16.977
_cell_volume 1006.436
_citation_journal_id_ASTM JHUADF
_cod_data_source_file Zeng_JHUADF_2002_1712.cif
_cod_data_source_block Cu3Er2Rb1Se5
_cod_original_formula_sum 'Cu3 Er2 Rb1 Se5'
_cod_database_code 1532430

loop_
_symmetry_equiv_pos_as_xyz
x,y,z
-x,-y,z+1/2
x,-y,-z
-x,y,-z+1/2
-x,-y,-z
x,y,-z-1/2
-x,y,z
x,-y,z-1/2
x+1/2,y+1/2,z
-x+1/2,-y+1/2,z+1/2
x+1/2,-y+1/2,-z
-x+1/2,y+1/2,-z+1/2
-x+1/2,-y+1/2,-z
x+1/2,y+1/2,-z-1/2
-x+1/2,y+1/2,z
x+1/2,-y+1/2,z-1/2

loop_
_atom_site_label
_atom_site_type_symbol
_atom_site_fract_x
_atom_site_fract_y
_atom_site_fract_z
_atom_site_occupancy
_atom_site_U_iso_or_equiv
Cu1 Cu+1 0 0.1567 0.25 1 0.0
Se1 Se-2 0 0.06116 0.11636 1 0.0
Cu2 Cu+1 0 0.0829 0.5325 1 0.0
Se2 Se-2 0 0.7459 0.25 1 0.0
Er1 Er+3 0 0.30782 0.59319 1 0.0
Rb1 Rb+1 0 0.4383 0.25 1 0.0
Se3 Se-2 0 0.3311 0.07094 1 0.0
